data_4028478
loop_
_publ_author_name
'Victor Mamane'
'Emmanuel Aubert'
'Paola Peluso'
'Sergio Cossu'

_publ_section_title
;
 Lithiation of Prochiral 2,2'-Dichloro-5,5'-dibromo-4,4'-bipyridine as a
 Tool for the Synthesis of Chiral Polyhalogenated 4,4'-Bipyridines
;
_journal_name_full 'Journal of Organic Chemistry'
_journal_page_first 7683
_journal_page_last 7689
_journal_paper_doi 10.1021/jo401255q
_journal_volume 78
_journal_year 2013
_chemical_formula_moiety 'C16 H8 Br2 Cl2 N2'
_chemical_formula_sum 'C16 H8 Br2 Cl2 N2'
_chemical_formula_weight 458.96
_chemical_name_systematic
;
5,5'-Dibromo-2,2'-dichloro-3-phenyl-[4,4']bipyridinyl
;
_space_group_IT_number 19
_symmetry_cell_setting orthorhombic
_symmetry_space_group_name_Hall 'P 2ac 2ab'
_symmetry_space_group_name_H-M 'P 21 21 21'
_atom_sites_solution_hydrogens difmap
_atom_sites_solution_primary direct
_atom_sites_solution_secondary difmap
_audit_creation_method SHELXL-97
_cell_angle_alpha 90.00
_cell_angle_beta 90.00
_cell_angle_gamma 90.00
_cell_formula_units_Z 4
_cell_length_a 8.6743(1)
_cell_length_b 10.3483(1)
_cell_length_c 17.3438(2)
_cell_measurement_reflns_used 16937
_cell_measurement_temperature 110(2)
_cell_measurement_theta_max 32.8766
_cell_measurement_theta_min 3.0581
_cell_volume 1556.85(3)
_computing_cell_refinement
;
CrysAlisPro, Agilent Technologies,
Version 1.171.35.15 (release 03-08-2011 CrysAlis171 .NET)
(compiled Aug  3 2011,13:03:54)
;
_computing_data_collection
;
CrysAlisPro, Agilent Technologies,
Version 1.171.35.15 (release 03-08-2011 CrysAlis171 .NET)
(compiled Aug  3 2011,13:03:54)
;
_computing_data_reduction
;
CrysAlisPro, Agilent Technologies,
Version 1.171.35.15 (release 03-08-2011 CrysAlis171 .NET)
(compiled Aug  3 2011,13:03:54)
;
_computing_structure_refinement 'SHELXL-97 (Sheldrick, 1997)'
_computing_structure_solution 'SIR_92 (Altomare et al., 1994)'
_diffrn_ambient_temperature 110(2)
_diffrn_detector_area_resol_mean 10.4508
_diffrn_measured_fraction_theta_full 0.999
_diffrn_measured_fraction_theta_max 0.999
_diffrn_measurement_device_type 'SuperNova, Dual, Cu at zero, Atlas'
_diffrn_measurement_method 'phi and omega scans'
_diffrn_radiation_monochromator mirror
_diffrn_radiation_source 'SuperNova (Mo) x-ray Source'
_diffrn_radiation_type 'Mo K\a'
_diffrn_radiation_wavelength 0.7107
_diffrn_reflns_av_R_equivalents 0.0182
_diffrn_reflns_av_sigmaI/netI 0.0465
_diffrn_reflns_limit_h_max 12
_diffrn_reflns_limit_h_min -12
_diffrn_reflns_limit_k_max 14
_diffrn_reflns_limit_k_min -14
_diffrn_reflns_limit_l_max 24
_diffrn_reflns_limit_l_min -24
_diffrn_reflns_number 24187
_diffrn_reflns_theta_full 30.78
_diffrn_reflns_theta_max 30.78
_diffrn_reflns_theta_min 3.06
_exptl_absorpt_coefficient_mu 5.544
_exptl_absorpt_correction_T_max 0.726
_exptl_absorpt_correction_T_min 0.499
_exptl_absorpt_correction_type analytical
_exptl_absorpt_process_details
;
CrysAlisPro, Agilent Technologies,
Version 1.171.35.15 (release 03-08-2011 CrysAlis171 .NET)
(compiled Aug  3 2011,13:03:54)
Analytical numeric absorption correction using a multifaceted crystal
            model based on expressions derived by R.C. Clark & J.S. Reid.
(Clark, R. C. & Reid, J. S. (1995). Acta Cryst. A51, 887-897)
;
_exptl_crystal_colour colorless
_exptl_crystal_density_diffrn 1.958
_exptl_crystal_description block
_exptl_crystal_F_000 888
_exptl_crystal_size_max 0.1849
_exptl_crystal_size_mid 0.1556
_exptl_crystal_size_min 0.0769
_refine_diff_density_max 0.397
_refine_diff_density_min -0.258
_refine_diff_density_rms 0.051
_refine_ls_abs_structure_details 'Flack H D (1983), Acta Cryst. A39, 876-881'
_refine_ls_abs_structure_Flack 0.000(4)
_refine_ls_extinction_method none
_refine_ls_goodness_of_fit_ref 1.070
_refine_ls_hydrogen_treatment constr
_refine_ls_matrix_type full
_refine_ls_number_parameters 199
_refine_ls_number_reflns 4866
_refine_ls_number_restraints 0
_refine_ls_restrained_S_all 1.070
_refine_ls_R_factor_all 0.0159
_refine_ls_R_factor_gt 0.0152
_refine_ls_shift/su_max 0.001
_refine_ls_shift/su_mean 0.000
_refine_ls_structure_factor_coef Fsqd
_refine_ls_weighting_details 'calc w=1/[\s^2^(Fo^2^)+(0.0163P)^2^+0.5698P] where P=(Fo^2^+2Fc^2^)/3'
_refine_ls_weighting_scheme calc
_refine_ls_wR_factor_gt 0.0363
_refine_ls_wR_factor_ref 0.0366
_reflns_number_gt 4788
_reflns_number_total 4866
_reflns_threshold_expression >2sigma(I)
_cod_data_source_file jo401255q_si_006.cif
_cod_data_source_block bipykpeak1
_cod_database_code 4028478

loop_
_symmetry_equiv_pos_as_xyz
'x, y, z'
'-x+1/2, -y, z+1/2'
'x+1/2, -y+1/2, -z'
'-x, y+1/2, -z+1/2'

loop_
_atom_site_label
_atom_site_type_symbol
_atom_site_fract_x
_atom_site_fract_y
_atom_site_fract_z
_atom_site_U_iso_or_equiv
_atom_site_adp_type
_atom_site_occupancy
_atom_site_symmetry_multiplicity
_atom_site_calc_flag
_atom_site_refinement_flags
Br2 Br 0.640408(18) 0.212821(13) 0.019263(9) 0.01932(3) Uani 1 1 d .
Br1 Br 0.794450(16) 0.484219(15) -0.114850(8) 0.01952(3) Uani 1 1 d .
Cl1 Cl 0.14533(4) 0.64147(3) 0.01946(2) 0.01942(6) Uani 1 1 d .
Cl2 Cl 0.98272(5) 0.63331(4) 0.21852(2) 0.02246(7) Uani 1 1 d .
N1 N 0.35141(15) 0.61278(11) -0.08771(7) 0.0153(2) Uani 1 1 d .
C11 C 0.74258(15) 0.34417(13) 0.07460(8) 0.0135(2) Uani 1 1 d .
N7 N 0.92729(15) 0.39759(13) 0.17241(8) 0.0181(2) Uani 1 1 d .
C5 C 0.60408(15) 0.52839(13) -0.06926(8) 0.0129(2) Uani 1 1 d .
C13 C 0.40621(15) 0.54806(13) 0.12493(8) 0.0129(2) Uani 1 1 d .
C2 C 0.32877(15) 0.59953(12) -0.01269(8) 0.0129(2) Uani 1 1 d .
C3 C 0.43714(15) 0.55459(13) 0.04026(8) 0.0120(2) Uani 1 1 d .
C9 C 0.78066(15) 0.56462(13) 0.10892(8) 0.0141(2) Uani 1 1 d .
H9 H 0.7597 0.6543 0.1037 0.017 Uiso 1 1 calc R
C12 C 0.85427(17) 0.31033(13) 0.12830(8) 0.0170(3) Uani 1 1 d .
H12 H 0.8801 0.2216 0.1341 0.020 Uiso 1 1 calc R
C17 C 0.33457(17) 0.42674(15) 0.23811(8) 0.0193(3) Uani 1 1 d .
H17 H 0.2995 0.3488 0.2611 0.023 Uiso 1 1 calc R
C8 C 0.88937(15) 0.52023(14) 0.16160(8) 0.0158(2) Uani 1 1 d .
C10 C 0.70350(15) 0.47391(12) 0.06410(7) 0.0122(2) Uani 1 1 d .
C14 C 0.43114(18) 0.65689(15) 0.17052(9) 0.0187(3) Uani 1 1 d .
H14 H 0.4619 0.7361 0.1475 0.022 Uiso 1 1 calc R
C4 C 0.58054(15) 0.51735(12) 0.01006(7) 0.0120(2) Uani 1 1 d .
C18 C 0.35710(18) 0.43309(13) 0.15886(8) 0.0165(2) Uani 1 1 d .
H18 H 0.3390 0.3590 0.1278 0.020 Uiso 1 1 calc R
C6 C 0.48822(16) 0.57741(13) -0.11595(8) 0.0150(2) Uani 1 1 d .
H6 H 0.5068 0.5861 -0.1697 0.018 Uiso 1 1 calc R
C16 C 0.36330(17) 0.53428(15) 0.28356(8) 0.0194(3) Uani 1 1 d .
H16 H 0.3504 0.5292 0.3379 0.023 Uiso 1 1 calc R
C15 C 0.41076(19) 0.64919(17) 0.25011(9) 0.0220(3) Uani 1 1 d .
H15 H 0.4294 0.7228 0.2815 0.026 Uiso 1 1 calc R

loop_
_atom_site_aniso_label
_atom_site_aniso_U_11
_atom_site_aniso_U_22
_atom_site_aniso_U_33
_atom_site_aniso_U_23
_atom_site_aniso_U_13
_atom_site_aniso_U_12
Br2 0.02655(7) 0.01281(6) 0.01861(6) -0.00151(5) -0.00443(6) -0.00050(5)
Br1 0.01689(6) 0.02641(7) 0.01525(6) 0.00173(5) 0.00392(5) 0.00326(5)
Cl1 0.01583(13) 0.02269(15) 0.01975(15) 0.00029(13) 0.00014(14) 0.00662(13)
Cl2 0.02637(17) 0.02196(16) 0.01904(16) 0.00212(13) -0.01102(14) -0.00688(14)
N1 0.0189(5) 0.0140(5) 0.0131(5) 0.0001(4) -0.0035(5) 0.0019(5)
C11 0.0141(5) 0.0142(6) 0.0121(6) 0.0003(4) -0.0004(4) -0.0001(4)
N7 0.0160(5) 0.0215(6) 0.0168(6) 0.0045(5) -0.0043(5) 0.0006(5)
C5 0.0146(5) 0.0124(5) 0.0118(5) -0.0007(4) 0.0010(4) -0.0005(4)
C13 0.0128(5) 0.0152(6) 0.0107(6) 0.0000(4) 0.0001(4) 0.0015(4)
C2 0.0133(6) 0.0114(5) 0.0141(6) -0.0014(4) -0.0009(5) 0.0016(4)
C3 0.0145(5) 0.0112(5) 0.0104(5) 0.0000(4) -0.0013(4) -0.0005(4)
C9 0.0141(5) 0.0143(5) 0.0139(6) 0.0019(5) -0.0019(5) -0.0005(5)
C12 0.0172(6) 0.0164(6) 0.0175(6) 0.0029(5) -0.0019(5) 0.0033(5)
C17 0.0198(7) 0.0222(7) 0.0158(6) 0.0053(5) 0.0027(5) 0.0008(5)
C8 0.0144(6) 0.0197(6) 0.0132(6) 0.0014(5) -0.0029(4) -0.0029(5)
C10 0.0122(5) 0.0141(5) 0.0103(5) 0.0014(4) 0.0001(4) 0.0000(5)
C14 0.0220(7) 0.0191(7) 0.0151(6) -0.0025(5) 0.0024(5) -0.0045(5)
C4 0.0137(5) 0.0104(5) 0.0119(5) -0.0001(4) -0.0023(4) -0.0015(4)
C18 0.0197(6) 0.0148(6) 0.0150(6) 0.0000(5) 0.0002(5) 0.0005(5)
C6 0.0212(6) 0.0131(6) 0.0106(5) -0.0002(5) -0.0013(5) 0.0004(5)
C16 0.0154(6) 0.0318(7) 0.0111(5) 0.0001(5) 0.0010(5) -0.0004(6)
C15 0.0229(7) 0.0278(8) 0.0154(7) -0.0068(6) 0.0026(5) -0.0051(6)

loop_
_atom_type_symbol
_atom_type_description
_atom_type_scat_dispersion_real
_atom_type_scat_dispersion_imag
_atom_type_scat_source
C C 0.0033 0.0016 'International Tables Vol C Tables 4.2.6.8 and 6.1.1.4'
H H 0.0000 0.0000 'International Tables Vol C Tables 4.2.6.8 and 6.1.1.4'
N N 0.0061 0.0033 'International Tables Vol C Tables 4.2.6.8 and 6.1.1.4'
Cl Cl 0.1484 0.1585 'International Tables Vol C Tables 4.2.6.8 and 6.1.1.4'
Br Br -0.2901 2.4595 'International Tables Vol C Tables 4.2.6.8 and 6.1.1.4'

loop_
_geom_angle_atom_site_label_1
_geom_angle_atom_site_label_2
_geom_angle_atom_site_label_3
_geom_angle
C2 N1 C6 117.67(12)
C12 C11 C10 119.95(12)
C12 C11 Br2 119.18(10)
C10 C11 Br2 120.84(10)
C8 N7 C12 116.54(12)
C6 C5 C4 119.97(12)
C6 C5 Br1 118.57(10)
C4 C5 Br1 121.42(10)
C14 C13 C18 119.85(13)
C14 C13 C3 119.57(12)
C18 C13 C3 120.55(12)
N1 C2 C3 125.62(12)
N1 C2 Cl1 115.14(10)
C3 C2 Cl1 119.24(10)
C2 C3 C4 116.32(12)
C2 C3 C13 122.78(12)
C4 C3 C13 120.89(12)
C10 C9 C8 118.07(12)
C10 C9 H9 121.0
C8 C9 H9 121.0
N7 C12 C11 122.80(13)
N7 C12 H12 118.6
C11 C12 H12 118.6
C16 C17 C18 119.94(13)
C16 C17 H17 120.0
C18 C17 H17 120.0
N7 C8 C9 125.29(13)
N7 C8 Cl2 116.78(10)
C9 C8 Cl2 117.92(11)
C9 C10 C11 117.34(12)
C9 C10 C4 119.52(11)
C11 C10 C4 123.09(12)
C13 C14 C15 119.75(14)
C13 C14 H14 120.1
C15 C14 H14 120.1
C5 C4 C3 118.36(12)
C5 C4 C10 122.70(12)
C3 C4 C10 118.87(11)
C17 C18 C13 120.05(13)
C17 C18 H18 120.0
C13 C18 H18 120.0
N1 C6 C5 122.03(13)
N1 C6 H6 119.0
C5 C6 H6 119.0
C15 C16 C17 120.28(13)
C15 C16 H16 119.9
C17 C16 H16 119.9
C16 C15 C14 120.09(14)
C16 C15 H15 120.0
C14 C15 H15 120.0

loop_
_geom_bond_atom_site_label_1
_geom_bond_atom_site_label_2
_geom_bond_distance
Br2 C11 1.8853(14)
Br1 C5 1.8870(13)
Cl1 C2 1.7410(13)
Cl2 C8 1.7319(14)
N1 C2 1.3229(18)
N1 C6 1.3350(19)
C11 C12 1.3887(19)
C11 C10 1.3966(18)
N7 C8 1.324(2)
N7 C12 1.3424(19)
C5 C6 1.3867(18)
C5 C4 1.3956(18)
C13 C14 1.393(2)
C13 C18 1.3940(19)
C13 C3 1.4943(18)
C2 C3 1.3940(18)
C3 C4 1.4036(18)
C9 C10 1.3905(18)
C9 C8 1.3910(18)
C9 H9 0.9500
C12 H12 0.9500
C17 C16 1.386(2)
C17 C18 1.3899(19)
C17 H17 0.9500
C10 C4 1.4893(18)
C14 C15 1.394(2)
C14 H14 0.9500
C18 H18 0.9500
C6 H6 0.9500
C16 C15 1.386(2)
C16 H16 0.9500
C15 H15 0.9500

loop_
_geom_torsion_atom_site_label_1
_geom_torsion_atom_site_label_2
_geom_torsion_atom_site_label_3
_geom_torsion_atom_site_label_4
_geom_torsion
C6 N1 C2 C3 1.7(2)
C6 N1 C2 Cl1 -177.54(10)
N1 C2 C3 C4 -1.8(2)
Cl1 C2 C3 C4 177.40(9)
N1 C2 C3 C13 176.96(13)
Cl1 C2 C3 C13 -3.81(18)
C14 C13 C3 C2 -85.44(17)
C18 C13 C3 C2 96.47(16)
C14 C13 C3 C4 93.30(16)
C18 C13 C3 C4 -84.80(17)
C8 N7 C12 C11 -1.0(2)
C10 C11 C12 N7 0.8(2)
Br2 C11 C12 N7 -176.98(11)
C12 N7 C8 C9 0.3(2)
C12 N7 C8 Cl2 179.82(11)
C10 C9 C8 N7 0.7(2)
C10 C9 C8 Cl2 -178.87(10)
C8 C9 C10 C11 -0.85(19)
C8 C9 C10 C4 176.81(12)
C12 C11 C10 C9 0.2(2)
Br2 C11 C10 C9 177.92(10)
C12 C11 C10 C4 -177.40(12)
Br2 C11 C10 C4 0.36(18)
C18 C13 C14 C15 1.7(2)
C3 C13 C14 C15 -176.41(14)
C6 C5 C4 C3 1.16(19)
Br1 C5 C4 C3 178.63(9)
C6 C5 C4 C10 -175.78(12)
Br1 C5 C4 C10 1.68(18)
C2 C3 C4 C5 0.30(19)
C13 C3 C4 C5 -178.51(12)
C2 C3 C4 C10 177.37(11)
C13 C3 C4 C10 -1.44(19)
C9 C10 C4 C5 102.56(16)
C11 C10 C4 C5 -79.93(18)
C9 C10 C4 C3 -74.37(17)
C11 C10 C4 C3 103.14(16)
C16 C17 C18 C13 -1.0(2)
C14 C13 C18 C17 -0.6(2)
C3 C13 C18 C17 177.44(13)
C2 N1 C6 C5 -0.05(19)
C4 C5 C6 N1 -1.4(2)
Br1 C5 C6 N1 -178.89(10)
C18 C17 C16 C15 1.6(2)
C17 C16 C15 C14 -0.5(2)
C13 C14 C15 C16 -1.1(2)
